data_9003356
loop_
_publ_author_name
'Hughes, J. M.'
'Ertl, A.'
'Dyar, M. D.'
'Grew, E. S.'
'Wieden-beck M'
'Brandstatter, F.'

_publ_section_title
;Structural and chemical response to varying B content in zoned Fe-bearing
 olenite from Koralpe, Austria Sample: T1
;
_journal_name_full 'American Mineralogist'
_journal_page_first 447
_journal_page_last 454
_journal_volume 89
_journal_year 2004
_chemical_formula_sum 'Al8.622 B3.648 H3 Na0.91 O31 Si5.352'
_chemical_name_mineral Olenite
_space_group_IT_number 160
_symmetry_space_group_name_Hall 'R 3 -2"'
_symmetry_space_group_name_H-M 'R 3 m :H'
_cell_angle_alpha 90
_cell_angle_beta 90
_cell_angle_gamma 120
_cell_formula_units_Z 3
_cell_length_a 15.7537
_cell_length_b 15.7537
_cell_length_c 7.0707
_cell_volume 1519.701
_exptl_crystal_density_diffrn 3.089
_cod_original_sg_symbol_H-M 'R 3 m'
_cod_original_formula_sum 'Na.91 Al8.622 Si5.352 B3.648 O31 H3'
_cod_database_code 9003356

loop_
_symmetry_equiv_pos_as_xyz
x,y,z
2/3+x,1/3+y,1/3+z
1/3+x,2/3+y,2/3+z
x,x-y,z
2/3+x,1/3+x-y,1/3+z
1/3+x,2/3+x-y,2/3+z
-y,-x,z
2/3-y,1/3-x,1/3+z
1/3-y,2/3-x,2/3+z
-x+y,y,z
2/3-x+y,1/3+y,1/3+z
1/3-x+y,2/3+y,2/3+z
-y,x-y,z
2/3-y,1/3+x-y,1/3+z
1/3-y,2/3+x-y,2/3+z
-x+y,-x,z
2/3-x+y,1/3-x,1/3+z
1/3-x+y,2/3-x,2/3+z

loop_
_atom_site_label
_atom_site_fract_x
_atom_site_fract_y
_atom_site_fract_z
_atom_site_occupancy
_atom_site_U_iso_or_equiv
_atom_site_type_symbol
_atom_site_attached_hydrogens
NaX 0.00000 0.00000 0.25000 0.91000 0.01580 Na 0
AlY 0.12149 0.06074 -0.32526 0.87400 0.00970 Al 0
AlZ 0.29671 0.26049 -0.35784 1.00000 0.00898 Al 0
SiT 0.19120 0.18935 0.03544 0.89200 0.00789 Si 0
BT 0.19120 0.18935 0.03544 0.10800 0.00789 B 0
B 0.10908 0.21815 0.48617 1.00000 0.00850 B 0
O1 0.00000 0.00000 -0.19250 1.00000 0.01590 O 0
O2 0.05986 0.11972 0.52460 1.00000 0.01500 O 0
O3 0.25944 0.12972 -0.45860 1.00000 0.01350 O 0
O4 0.09389 0.18777 0.11010 1.00000 0.01410 O 0
O5 0.18588 0.09294 0.13090 1.00000 0.01470 O 0
O6 0.19343 0.18312 -0.19100 1.00000 0.00990 O 0
O7 0.28650 0.28584 0.11020 1.00000 0.01000 O 0
O8 0.20935 0.26996 0.47100 1.00000 0.00980 O 0
H3 0.25200 0.12600 0.40000 1.00000 0.08000 H 0

loop_
_cod_changelog_entry_id
_cod_changelog_entry_author
_cod_changelog_entry_date
_cod_changelog_entry_text
1
;cod-tools version 3.8.0
Id: cif_guess_AMCSD_atom_types 9581 2023-05-17 12:35:41Z saulius
;
2023-05-23T09:19:27+03:00
;Derived atom types and hydrogen counts
from atom names that follow the AMCSD naming convention
(Wat == water, O-H == hydroxyl).
;
